data_4310215
loop_
_publ_author_name
'Sarah J. Farley'
'David L. Rochester'
'Amber L. Thompson'
'Judith A. K. Howard'
'J. A. Gareth Williams'

_publ_contact_author 'Amber L. Thompson'
_publ_contact_author_email A.L.Thompson@durham.ac.uk
_publ_section_title
;
Controlling Emission Energy, Self-Quenching, and Excimer Formation in
Highly Luminescent N^C^N-Coordinated Platinum(II) Complexes
;
_journal_name_full 'Inorganic Chemistry'
_journal_page_first 9690
_journal_page_last 9703
_journal_paper_doi 10.1021/ic051049e
_journal_volume 44
_journal_year 2005
_chemical_formula_moiety 'C28 H19 Cl1 N2 Pt, 2(C H Cl3)'
_chemical_formula_sum 'C30 H21 Cl7 N2 Pt'
_chemical_formula_weight 852.73
_chemical_melting_point ?
_chemical_name_systematic
; 
 1-(4-biphenyl)-3,5-di(2-pyridyl)benzene platinum(II) 
chloride 
;
_space_group_IT_number 15
_symmetry_cell_setting monoclinic
_symmetry_space_group_name_Hall '-C 2yc'
_symmetry_space_group_name_H-M 'C 1 2/c 1'
_atom_sites_solution_hydrogens geom
_atom_sites_solution_primary direct
_atom_sites_solution_secondary difmap
_cell_angle_alpha 90.00
_cell_angle_beta 114.1220(10)
_cell_angle_gamma 90.00
_cell_formula_units_Z 4
_cell_length_a 17.0006(9)
_cell_length_b 21.0713(11)
_cell_length_c 9.3070(5)
_cell_measurement_reflns_used 9660
_cell_measurement_temperature 120(2)
_cell_measurement_theta_max 28.270
_cell_measurement_theta_min 2.625
_cell_volume 3042.9(3)
_computing_cell_refinement 'SMART-NT V6.1 (Bruker, 2000)'
_computing_data_collection 'SMART-NT V6.1 (Bruker, 2000)'
_computing_data_reduction 'SMART-NT V6.1 (Bruker, 2000)'
_computing_molecular_graphics 'Bruker SHELXTL'
_computing_publication_material 'Bruker SHELXTL'
_computing_structure_refinement 'SHELXL-97 (Sheldrick, 1997)'
_computing_structure_solution 'SHELXS-97 (Sheldrick, 1997)'
_diffrn_ambient_temperature 120(2)
_diffrn_detector_area_resol_mean 8
_diffrn_measured_fraction_theta_full 0.998
_diffrn_measured_fraction_theta_max 0.998
_diffrn_measurement_device_type 'Bruker ProteumM with Bede Microsource'
_diffrn_measurement_method \w-scans
_diffrn_radiation_monochromator graphite
_diffrn_radiation_source 'fine-focus sealed tube'
_diffrn_radiation_type MoK\a
_diffrn_radiation_wavelength 0.71073
_diffrn_reflns_av_R_equivalents 0.0276
_diffrn_reflns_av_sigmaI/netI 0.0235
_diffrn_reflns_limit_h_max 22
_diffrn_reflns_limit_h_min -22
_diffrn_reflns_limit_k_max 28
_diffrn_reflns_limit_k_min -27
_diffrn_reflns_limit_l_max 12
_diffrn_reflns_limit_l_min -12
_diffrn_reflns_number 14984
_diffrn_reflns_theta_full 28.27
_diffrn_reflns_theta_max 28.27
_diffrn_reflns_theta_min 1.93
_exptl_absorpt_coefficient_mu 5.251
_exptl_absorpt_correction_T_max 0.7340
_exptl_absorpt_correction_T_min 0.4508
_exptl_absorpt_correction_type integration
_exptl_absorpt_process_details 'XPREP (SHELXTL,1997)'
_exptl_crystal_colour clear_pale_orange
_exptl_crystal_density_diffrn 1.861
_exptl_crystal_density_meas ?
_exptl_crystal_density_method .
_exptl_crystal_description plate
_exptl_crystal_F_000 1648
_exptl_crystal_size_max 0.17
_exptl_crystal_size_mid 0.16
_exptl_crystal_size_min 0.06
_refine_diff_density_max 1.570
_refine_diff_density_min -0.881
_refine_diff_density_rms 0.105
_refine_ls_extinction_method none
_refine_ls_goodness_of_fit_ref 1.051
_refine_ls_hydrogen_treatment constr
_refine_ls_matrix_type full
_refine_ls_number_parameters 185
_refine_ls_number_reflns 3765
_refine_ls_number_restraints 0
_refine_ls_restrained_S_all 1.051
_refine_ls_R_factor_all 0.0223
_refine_ls_R_factor_gt 0.0186
_refine_ls_shift/su_max 0.000
_refine_ls_shift/su_mean 0.000
_refine_ls_structure_factor_coef Fsqd
_refine_ls_weighting_details 'calc w=1/[\s^2^(Fo^2^)+(0.0282P)^2^+1.7724P] where P=(Fo^2^+2Fc^2^)/3'
_refine_ls_weighting_scheme calc
_refine_ls_wR_factor_gt 0.0462
_refine_ls_wR_factor_ref 0.0477
_reflns_number_gt 3423
_reflns_number_total 3765
_reflns_threshold_expression >2sigma(I)
_cod_data_source_file ic051049esi20050625_074500_5.cif
_cod_data_source_block '[PtL^6^Cl]'
_cod_depositor_comments
;
The following automatic conversions were performed:
_chemical_melting_point value 'not measured' changed to '?' - value
is undefined or not given.
Automatic conversion script
Id: cif_fix_values 1391 2010-09-07 12:51:13Z saulius 

The following automatic conversions were performed:
'_symmetry_cell_setting' value 'Monoclinic' changed to 'monoclinic'
according to '/home/saulius/struct/CIF-dictionaries/cif_core.dic'
dictionary named 'cif_core.dic' version 2.4.1 from
2010-06-29.

'_exptl_absorpt_correction_type' value 'Integration' changed
to 'integration' according to
'/home/saulius/struct/CIF-dictionaries/cif_core.dic' dictionary named
'cif_core.dic' version 2.4.1 from 2010-06-29.

Automatic conversion script
Id: cif_fix_enum 1527 2010-12-29 10:47:43Z saulius 
;
_cod_database_code 4310215

loop_
_symmetry_equiv_pos_as_xyz
'x, y, z'
'-x, y, -z+1/2'
'x+1/2, y+1/2, z'
'-x+1/2, y+1/2, -z+1/2'
'-x, -y, -z'
'x, -y, z-1/2'
'-x+1/2, -y+1/2, -z'
'x+1/2, -y+1/2, z-1/2'

loop_
_atom_site_label
_atom_site_type_symbol
_atom_site_fract_x
_atom_site_fract_y
_atom_site_fract_z
_atom_site_U_iso_or_equiv
_atom_site_adp_type
_atom_site_occupancy
_atom_site_symmetry_multiplicity
_atom_site_calc_flag
_atom_site_refinement_flags
_atom_site_disorder_assembly
_atom_site_disorder_group
Pt1 Pt 0.0000 0.375376(5) 0.7500 0.01789(4) Uani 1 2 d S . .
Cl1 Cl 0.0000 0.26043(4) 0.7500 0.02277(14) Uani 1 2 d S . .
N1 N 0.09749(12) 0.39128(9) 0.6794(2) 0.0202(4) Uani 1 1 d . . .
C11 C 0.14411(14) 0.34671(11) 0.6448(3) 0.0238(4) Uani 1 1 d . . .
H11 H 0.1331 0.3032 0.6557 0.029 Uiso 1 1 calc R . .
C12 C 0.20750(16) 0.36254(12) 0.5938(3) 0.0273(5) Uani 1 1 d . . .
H12 H 0.2394 0.3303 0.5700 0.033 Uiso 1 1 calc R . .
C13 C 0.22388(15) 0.42570(13) 0.5779(3) 0.0282(5) Uani 1 1 d . . .
H13 H 0.2669 0.4373 0.5424 0.034 Uiso 1 1 calc R . .
C14 C 0.17694(15) 0.47216(12) 0.6142(3) 0.0249(5) Uani 1 1 d . . .
H14 H 0.1882 0.5158 0.6047 0.030 Uiso 1 1 calc R . .
C15 C 0.11345(14) 0.45467(11) 0.6643(3) 0.0211(4) Uani 1 1 d . . .
C21 C 0.0000 0.46610(15) 0.7500 0.0192(6) Uani 1 2 d S . .
C22 C 0.05810(14) 0.49803(10) 0.7047(3) 0.0195(4) Uani 1 1 d . . .
C23 C 0.05803(14) 0.56437(11) 0.7042(3) 0.0210(4) Uani 1 1 d . . .
H23 H 0.0969 0.5869 0.6731 0.025 Uiso 1 1 calc R . .
C24 C 0.0000 0.59777(15) 0.7500 0.0210(6) Uani 1 2 d S . .
C31 C 0.0000 0.66845(15) 0.7500 0.0218(6) Uani 1 2 d S . .
C32 C 0.02353(15) 0.70280(11) 0.6454(3) 0.0230(4) Uani 1 1 d . . .
H32 H 0.0398 0.6806 0.5729 0.028 Uiso 1 1 calc R . .
C33 C 0.02361(15) 0.76864(11) 0.6451(3) 0.0236(4) Uani 1 1 d . . .
H33 H 0.0399 0.7907 0.5725 0.028 Uiso 1 1 calc R . .
C34 C 0.0000 0.80319(15) 0.7500 0.0220(6) Uani 1 2 d S . .
C41 C 0.0000 0.87383(15) 0.7500 0.0226(6) Uani 1 2 d S . .
C42 C 0.05463(16) 0.90756(12) 0.6995(3) 0.0289(5) Uani 1 1 d . . .
H42 H 0.0924 0.8852 0.6652 0.035 Uiso 1 1 calc R . .
C43 C 0.05439(18) 0.97363(13) 0.6988(4) 0.0355(6) Uani 1 1 d . . .
H43 H 0.0915 0.9961 0.6633 0.043 Uiso 1 1 calc R . .
C44 C 0.0000 1.00686(18) 0.7500 0.0349(8) Uani 1 2 d S . .
H44 H 0.0000 1.0519 0.7500 0.042 Uiso 1 2 calc SR . .
C1S C 0.18327(16) 0.16624(13) 0.8318(3) 0.0329(5) Uani 1 1 d . . .
H1S H 0.1438 0.1996 0.8411 0.040 Uiso 1 1 calc R . .
Cl1S Cl 0.13638(6) 0.13352(4) 0.64183(9) 0.04466(17) Uani 1 1 d . . .
Cl2S Cl 0.28260(5) 0.20177(5) 0.86352(16) 0.0703(3) Uani 1 1 d . . .
Cl3S Cl 0.19733(5) 0.10726(4) 0.97489(9) 0.04444(17) Uani 1 1 d . . .

loop_
_atom_site_aniso_label
_atom_site_aniso_U_11
_atom_site_aniso_U_22
_atom_site_aniso_U_33
_atom_site_aniso_U_23
_atom_site_aniso_U_13
_atom_site_aniso_U_12
Pt1 0.01583(6) 0.01851(6) 0.01967(6) 0.000 0.00759(4) 0.000
Cl1 0.0225(3) 0.0205(3) 0.0280(4) 0.000 0.0131(3) 0.000
N1 0.0179(9) 0.0228(9) 0.0198(9) -0.0023(7) 0.0078(7) -0.0014(7)
C11 0.0197(10) 0.0234(11) 0.0277(11) -0.0011(9) 0.0091(9) 0.0005(8)
C12 0.0220(11) 0.0317(12) 0.0307(12) -0.0016(9) 0.0132(10) 0.0042(9)
C13 0.0218(11) 0.0365(13) 0.0307(12) -0.0012(10) 0.0151(10) -0.0018(10)
C14 0.0211(11) 0.0280(11) 0.0260(11) -0.0010(9) 0.0102(9) -0.0037(9)
C15 0.0191(10) 0.0239(11) 0.0188(10) -0.0008(8) 0.0061(8) -0.0002(8)
C21 0.0178(14) 0.0228(14) 0.0157(13) 0.000 0.0055(11) 0.000
C22 0.0172(9) 0.0219(10) 0.0188(9) -0.0005(8) 0.0068(8) -0.0007(8)
C23 0.0193(10) 0.0235(10) 0.0209(10) 0.0001(8) 0.0088(8) -0.0024(8)
C24 0.0230(15) 0.0224(15) 0.0174(14) 0.000 0.0081(12) 0.000
C31 0.0185(14) 0.0246(15) 0.0206(14) 0.000 0.0063(12) 0.000
C32 0.0226(11) 0.0253(11) 0.0218(10) -0.0006(8) 0.0098(9) 0.0006(9)
C33 0.0240(11) 0.0262(11) 0.0220(10) 0.0008(8) 0.0108(9) -0.0018(9)
C34 0.0198(14) 0.0208(15) 0.0233(15) 0.000 0.0067(12) 0.000
C41 0.0222(15) 0.0238(15) 0.0179(14) 0.000 0.0042(12) 0.000
C42 0.0276(12) 0.0271(12) 0.0324(13) 0.0000(9) 0.0128(11) -0.0002(9)
C43 0.0325(14) 0.0273(13) 0.0470(16) 0.0016(11) 0.0166(12) -0.0056(10)
C44 0.036(2) 0.0242(17) 0.040(2) 0.000 0.0115(17) 0.000
C1S 0.0230(12) 0.0338(13) 0.0407(14) -0.0012(11) 0.0117(11) 0.0035(10)
Cl1S 0.0535(4) 0.0466(4) 0.0316(3) 0.0019(3) 0.0151(3) 0.0070(3)
Cl2S 0.0330(4) 0.0521(5) 0.1279(9) -0.0138(5) 0.0352(5) -0.0104(4)
Cl3S 0.0458(4) 0.0553(4) 0.0307(3) 0.0026(3) 0.0139(3) 0.0101(3)

loop_
_atom_type_symbol
_atom_type_description
_atom_type_scat_dispersion_real
_atom_type_scat_dispersion_imag
_atom_type_scat_source
C C 0.0033 0.0016 'International Tables Vol C Tables 4.2.6.8 and 6.1.1.4'
H H 0.0000 0.0000 'International Tables Vol C Tables 4.2.6.8 and 6.1.1.4'
N N 0.0061 0.0033 'International Tables Vol C Tables 4.2.6.8 and 6.1.1.4'
Cl Cl 0.1484 0.1585 'International Tables Vol C Tables 4.2.6.8 and 6.1.1.4'
Pt Pt -1.7033 8.3905 'International Tables Vol C Tables 4.2.6.8 and 6.1.1.4'

loop_
_exptl_crystal_face_index_h
_exptl_crystal_face_index_k
_exptl_crystal_face_index_l
_exptl_crystal_face_perp_dist
1.00 0.00 0.00 0.0800
-1.00 0.00 0.00 0.0900
0.00 1.00 0.00 0.0300
0.00 -1.00 0.00 0.0300
1.00 0.00 -1.00 0.0700
-1.00 0.00 2.00 0.0800

loop_
_geom_angle_atom_site_label_1
_geom_angle_atom_site_label_2
_geom_angle_atom_site_label_3
_geom_angle
_geom_angle_site_symmetry_1
_geom_angle_site_symmetry_3
_geom_angle_publ_flag
C21 Pt1 N1 80.57(5) . 2_556 ?
C21 Pt1 N1 80.57(5) . . ?
N1 Pt1 N1 161.13(11) 2_556 . ?
C21 Pt1 Cl1 180.0 . . ?
N1 Pt1 Cl1 99.43(5) 2_556 . ?
N1 Pt1 Cl1 99.43(5) . . ?
C11 N1 C15 119.3(2) . . ?
C11 N1 Pt1 126.50(16) . . ?
C15 N1 Pt1 114.21(15) . . ?
N1 C11 C12 122.0(2) . . ?
N1 C11 H11 119.0 . . ?
C12 C11 H11 119.0 . . ?
C13 C12 C11 119.2(2) . . ?
C13 C12 H12 120.4 . . ?
C11 C12 H12 120.4 . . ?
C12 C13 C14 119.5(2) . . ?
C12 C13 H13 120.2 . . ?
C14 C13 H13 120.2 . . ?
C13 C14 C15 119.8(2) . . ?
C13 C14 H14 120.1 . . ?
C15 C14 H14 120.1 . . ?
N1 C15 C14 120.2(2) . . ?
N1 C15 C22 113.75(19) . . ?
C14 C15 C22 126.1(2) . . ?
C22 C21 C22 122.3(3) . 2_556 ?
C22 C21 Pt1 118.83(15) . . ?
C22 C21 Pt1 118.83(15) 2_556 . ?
C21 C22 C23 118.9(2) . . ?
C21 C22 C15 112.6(2) . . ?
C23 C22 C15 128.5(2) . . ?
C22 C23 C24 119.8(2) . . ?
C22 C23 H23 120.1 . . ?
C24 C23 H23 120.1 . . ?
C23 C24 C23 120.2(3) 2_556 . ?
C23 C24 C31 119.89(14) 2_556 . ?
C23 C24 C31 119.89(14) . . ?
C32 C31 C32 117.6(3) 2_556 . ?
C32 C31 C24 121.21(15) 2_556 . ?
C32 C31 C24 121.21(15) . . ?
C33 C32 C31 121.4(2) . . ?
C33 C32 H32 119.3 . . ?
C31 C32 H32 119.3 . . ?
C32 C33 C34 121.1(2) . . ?
C32 C33 H33 119.4 . . ?
C34 C33 H33 119.4 . . ?
C33 C34 C33 117.4(3) . 2_556 ?
C33 C34 C41 121.28(15) . . ?
C33 C34 C41 121.28(15) 2_556 . ?
C42 C41 C42 118.7(3) . 2_556 ?
C42 C41 C34 120.64(15) . . ?
C42 C41 C34 120.64(15) 2_556 . ?
C43 C42 C41 120.7(3) . . ?
C43 C42 H42 119.7 . . ?
C41 C42 H42 119.7 . . ?
C44 C43 C42 120.2(3) . . ?
C44 C43 H43 119.9 . . ?
C42 C43 H43 119.9 . . ?
C43 C44 C43 119.5(4) 2_556 . ?
C43 C44 H44 120.3 2_556 . ?
C43 C44 H44 120.3 . . ?
Cl1S C1S Cl2S 110.23(16) . . ?
Cl1S C1S Cl3S 110.42(15) . . ?
Cl2S C1S Cl3S 110.40(15) . . ?
Cl1S C1S H1S 108.6 . . ?
Cl2S C1S H1S 108.6 . . ?
Cl3S C1S H1S 108.6 . . ?

loop_
_geom_bond_atom_site_label_1
_geom_bond_atom_site_label_2
_geom_bond_distance
_geom_bond_site_symmetry_2
_geom_bond_publ_flag
Pt1 C21 1.912(3) . ?
Pt1 N1 2.0445(19) . ?
Pt1 Cl1 2.4221(8) . ?
N1 C11 1.350(3) . ?
N1 C15 1.382(3) . ?
C11 C12 1.384(3) . ?
C11 H11 0.9500 . ?
C12 C13 1.380(4) . ?
C12 H12 0.9500 . ?
C13 C14 1.389(3) . ?
C13 H13 0.9500 . ?
C14 C15 1.389(3) . ?
C14 H14 0.9500 . ?
C15 C22 1.466(3) . ?
C21 C22 1.395(3) . ?
C22 C23 1.398(3) . ?
C23 C24 1.412(3) . ?
C23 H23 0.9500 . ?
C24 C31 1.489(5) . ?
C31 C32 1.397(3) . ?
C32 C33 1.387(3) . ?
C32 H32 0.9500 . ?
C33 C34 1.402(3) . ?
C33 H33 0.9500 . ?
C34 C41 1.488(4) . ?
C41 C42 1.395(3) . ?
C42 C43 1.392(4) . ?
C42 H42 0.9500 . ?
C43 C44 1.390(3) . ?
C43 H43 0.9500 . ?
C44 H44 0.9500 . ?
C1S Cl1S 1.756(3) . ?
C1S Cl2S 1.758(3) . ?
C1S Cl3S 1.765(3) . ?
C1S H1S 1.0000 . ?

loop_
_geom_torsion_atom_site_label_1
_geom_torsion_atom_site_label_2
_geom_torsion_atom_site_label_3
_geom_torsion_atom_site_label_4
_geom_torsion
_geom_torsion_site_symmetry_1
_geom_torsion_site_symmetry_2
_geom_torsion_site_symmetry_3
_geom_torsion_site_symmetry_4
_geom_torsion_publ_flag
C21 Pt1 N1 C11 -179.66(19) . . . . ?
N1 Pt1 N1 C11 -179.66(19) 2_556 . . . ?
Cl1 Pt1 N1 C11 0.34(19) . . . . ?
C21 Pt1 N1 C15 -1.15(14) . . . . ?
N1 Pt1 N1 C15 -1.1(3) 2_556 . . . ?
Cl1 Pt1 N1 C15 178.85(14) . . . . ?
C15 N1 C11 C12 -0.2(3) . . . . ?
Pt1 N1 C11 C12 178.23(18) . . . . ?
N1 C11 C12 C13 0.1(4) . . . . ?
C11 C12 C13 C14 0.4(4) . . . . ?
C12 C13 C14 C15 -0.7(4) . . . . ?
C11 N1 C15 C14 -0.1(3) . . . . ?
Pt1 N1 C15 C14 -178.75(16) . . . . ?
C11 N1 C15 C22 179.66(19) . . . . ?
Pt1 N1 C15 C22 1.0(2) . . . . ?
C13 C14 C15 N1 0.6(3) . . . . ?
C13 C14 C15 C22 -179.2(2) . . . . ?
N1 Pt1 C21 C22 -178.92(11) 2_556 . . . ?
N1 Pt1 C21 C22 1.08(11) . . . . ?
N1 Pt1 C21 C22 1.08(11) 2_556 . . 2_556 ?
N1 Pt1 C21 C22 -178.92(11) . . . 2_556 ?
C22 C21 C22 C23 -0.18(15) 2_556 . . . ?
Pt1 C21 C22 C23 179.82(15) . . . . ?
C22 C21 C22 C15 179.19(19) 2_556 . . . ?
Pt1 C21 C22 C15 -0.81(19) . . . . ?
N1 C15 C22 C21 -0.2(2) . . . . ?
C14 C15 C22 C21 179.56(19) . . . . ?
N1 C15 C22 C23 179.1(2) . . . . ?
C14 C15 C22 C23 -1.2(4) . . . . ?
C21 C22 C23 C24 0.3(3) . . . . ?
C15 C22 C23 C24 -178.90(18) . . . . ?
C22 C23 C24 C23 -0.18(15) . . . 2_556 ?
C22 C23 C24 C31 179.82(15) . . . . ?
C23 C24 C31 C32 29.54(15) 2_556 . . 2_556 ?
C23 C24 C31 C32 -150.46(15) . . . 2_556 ?
C23 C24 C31 C32 -150.46(15) 2_556 . . . ?
C23 C24 C31 C32 29.54(15) . . . . ?
C32 C31 C32 C33 0.01(16) 2_556 . . . ?
C24 C31 C32 C33 -179.99(16) . . . . ?
C31 C32 C33 C34 0.0(3) . . . . ?
C32 C33 C34 C33 0.01(16) . . . 2_556 ?
C32 C33 C34 C41 -179.99(16) . . . . ?
C33 C34 C41 C42 -27.13(17) . . . . ?
C33 C34 C41 C42 152.87(17) 2_556 . . . ?
C33 C34 C41 C42 152.87(17) . . . 2_556 ?
C33 C34 C41 C42 -27.13(17) 2_556 . . 2_556 ?
C42 C41 C42 C43 -0.28(19) 2_556 . . . ?
C34 C41 C42 C43 179.72(19) . . . . ?
C41 C42 C43 C44 0.6(4) . . . . ?
C42 C43 C44 C43 -0.3(4) . . . 2_556 ?
